data_7109384
loop_
_publ_author_name
'Tian Wen'
'De-Xiang Zhang'
'Juan Liu'
'Rui Lin'
'Jian Zhang'

_publ_section_title
;
 A multifunctional helical Cu(I) coordination polymer with mechanochromic,
 sensing and photocatalytic properties
;
_journal_name_full Chem.Commun.
_journal_page_first 5660
_journal_paper_doi 10.1039/c3cc42241k
_journal_volume 49
_journal_year 2013
_chemical_formula_sum 'C18 H18 Cu2 N4'
_chemical_formula_weight 417.44
_chemical_name_systematic
;
?
;
_space_group_IT_number 15
_symmetry_cell_setting monoclinic
_symmetry_space_group_name_Hall '-C 2yc'
_symmetry_space_group_name_H-M 'C 1 2/c 1'
_atom_sites_solution_hydrogens geom
_atom_sites_solution_primary direct
_atom_sites_solution_secondary difmap
_audit_creation_method SHELXL-97
_cell_angle_alpha 90.00
_cell_angle_beta 91.718(2)
_cell_angle_gamma 90.00
_cell_formula_units_Z 16
_cell_length_a 19.7786(3)
_cell_length_b 19.9182(3)
_cell_length_c 16.8816(3)
_cell_measurement_reflns_used 7911
_cell_measurement_temperature 293(2)
_cell_measurement_theta_max 74.4536
_cell_measurement_theta_min 3.1469
_cell_volume 6647.59(18)
_computing_cell_refinement 'Bruker FRAMBO'
_computing_data_collection 'Bruker FRAMBO'
_computing_data_reduction 'Bruker SAINT'
_computing_molecular_graphics 'Bruker SHELXTL'
_computing_publication_material 'Bruker SHELXTL'
_computing_structure_refinement 'SHELXL-97 (Sheldrick, 1997)'
_computing_structure_solution 'SHELXS-97 (Sheldrick, 1990)'
_diffrn_ambient_temperature 293(2)
_diffrn_detector_area_resol_mean none
_diffrn_measured_fraction_theta_full 0.967
_diffrn_measured_fraction_theta_max 0.967
_diffrn_measurement_device_type 'multiwire proportional'
_diffrn_measurement_method 'phi and omega scans'
_diffrn_radiation_monochromator graphite
_diffrn_radiation_source 'fine-focus sealed tube'
_diffrn_radiation_type CuK\a
_diffrn_radiation_wavelength 1.54178
_diffrn_reflns_av_R_equivalents 0.0189
_diffrn_reflns_av_sigmaI/netI 0.0207
_diffrn_reflns_limit_h_max 23
_diffrn_reflns_limit_h_min -24
_diffrn_reflns_limit_k_max 14
_diffrn_reflns_limit_k_min -24
_diffrn_reflns_limit_l_max 20
_diffrn_reflns_limit_l_min -20
_diffrn_reflns_number 13237
_diffrn_reflns_theta_full 74.62
_diffrn_reflns_theta_max 74.62
_diffrn_reflns_theta_min 3.15
_diffrn_standards_decay_% none
_diffrn_standards_interval_count none
_diffrn_standards_interval_time none
_diffrn_standards_number none
_exptl_absorpt_coefficient_mu 3.192
_exptl_absorpt_correction_T_max 0.6129
_exptl_absorpt_correction_T_min 0.4908
_exptl_absorpt_correction_type multi-scan
_exptl_absorpt_process_details 'SADABS (Sheldrick, 1996)'
_exptl_crystal_colour yellow
_exptl_crystal_density_diffrn 1.668
_exptl_crystal_density_method 'not measured'
_exptl_crystal_description block
_exptl_crystal_F_000 3392
_exptl_crystal_size_max 0.26
_exptl_crystal_size_mid 0.21
_exptl_crystal_size_min 0.17
_refine_diff_density_max 0.725
_refine_diff_density_min -0.747
_refine_diff_density_rms 0.105
_refine_ls_extinction_method none
_refine_ls_goodness_of_fit_ref 1.065
_refine_ls_hydrogen_treatment constr
_refine_ls_matrix_type full
_refine_ls_number_parameters 434
_refine_ls_number_reflns 6597
_refine_ls_number_restraints 0
_refine_ls_restrained_S_all 1.065
_refine_ls_R_factor_all 0.0441
_refine_ls_R_factor_gt 0.0420
_refine_ls_shift/su_max 0.001
_refine_ls_shift/su_mean 0.000
_refine_ls_structure_factor_coef Fsqd
_refine_ls_weighting_details 'calc w=1/[\s^2^(Fo^2^)+(0.0589P)^2^+44.8436P] where P=(Fo^2^+2Fc^2^)/3'
_refine_ls_weighting_scheme calc
_refine_ls_wR_factor_gt 0.1241
_refine_ls_wR_factor_ref 0.1255
_reflns_number_gt 6185
_reflns_number_total 6597
_reflns_threshold_expression >2sigma(I)
_cod_data_source_file c3cc42241k.cif
_cod_data_source_block a
_cod_original_sg_symbol_H-M C2/c
_cod_database_code 7109384

loop_
_symmetry_equiv_pos_as_xyz
'x, y, z'
'-x, y, -z+1/2'
'x+1/2, y+1/2, z'
'-x+1/2, y+1/2, -z+1/2'
'-x, -y, -z'
'x, -y, z-1/2'
'-x+1/2, -y+1/2, -z'
'x+1/2, -y+1/2, z-1/2'

loop_
_atom_site_label
_atom_site_type_symbol
_atom_site_fract_x
_atom_site_fract_y
_atom_site_fract_z
_atom_site_U_iso_or_equiv
_atom_site_adp_type
_atom_site_occupancy
_atom_site_symmetry_multiplicity
_atom_site_calc_flag
_atom_site_refinement_flags
Cu1 Cu 0.12827(2) 0.36727(2) 0.75056(3) 0.01619(13) Uani 1 1 d .
Cu2 Cu 0.5000 0.23545(3) 0.7500 0.01623(16) Uani 1 2 d S
Cu3 Cu 0.0000 0.00157(3) 0.7500 0.01628(16) Uani 1 2 d S
Cu4 Cu 0.24803(2) 0.11743(2) 0.66037(3) 0.01601(13) Uani 1 1 d .
Cu5 Cu 0.25306(2) 0.11775(2) 0.82735(3) 0.01590(13) Uani 1 1 d .
C1 C 0.18781(16) 0.49111(16) 0.71218(19) 0.0165(6) Uani 1 1 d .
H1A H 0.2278 0.4773 0.7376 0.020 Uiso 1 1 calc R
C2 C 0.11561(16) 0.55093(16) 0.64474(18) 0.0146(6) Uani 1 1 d .
C3 C 0.08003(16) 0.59951(16) 0.60080(19) 0.0168(6) Uani 1 1 d .
H3A H 0.1008 0.6394 0.5864 0.020 Uiso 1 1 calc R
C4 C 0.01288(17) 0.58705(16) 0.57896(18) 0.0167(6) Uani 1 1 d .
C5 C -0.02613(18) 0.63795(17) 0.5300(2) 0.0219(7) Uani 1 1 d .
H5A H 0.0023 0.6759 0.5201 0.033 Uiso 1 1 calc R
H5B H -0.0650 0.6523 0.5582 0.033 Uiso 1 1 calc R
H5C H -0.0405 0.6181 0.4806 0.033 Uiso 1 1 calc R
C6 C -0.01868(16) 0.52581(16) 0.60198(19) 0.0164(6) Uani 1 1 d .
C7 C -0.09169(17) 0.51260(18) 0.5781(2) 0.0220(7) Uani 1 1 d .
H7A H -0.1050 0.4696 0.5978 0.033 Uiso 1 1 calc R
H7B H -0.0966 0.5130 0.5213 0.033 Uiso 1 1 calc R
H7C H -0.1198 0.5469 0.5998 0.033 Uiso 1 1 calc R
C8 C 0.01667(16) 0.47823(16) 0.64628(19) 0.0167(6) Uani 1 1 d .
H8A H -0.0042 0.4388 0.6620 0.020 Uiso 1 1 calc R
C9 C 0.08458(16) 0.49082(16) 0.66695(18) 0.0149(6) Uani 1 1 d .
C10 C 0.19093(16) 0.24396(16) 0.78854(19) 0.0170(6) Uani 1 1 d .
H10A H 0.2293 0.2580 0.7626 0.020 Uiso 1 1 calc R
C11 C 0.08981(16) 0.24326(16) 0.83426(18) 0.0157(6) Uani 1 1 d .
C12 C 0.02303(16) 0.25463(17) 0.85534(19) 0.0174(6) Uani 1 1 d .
H12A H 0.0008 0.2939 0.8400 0.021 Uiso 1 1 calc R
C13 C -0.00952(16) 0.20664(17) 0.89943(19) 0.0171(6) Uani 1 1 d .
C14 C -0.08200(17) 0.21812(18) 0.9227(2) 0.0232(7) Uani 1 1 d .
H14A H -0.0974 0.2606 0.9024 0.035 Uiso 1 1 calc R
H14B H -0.0844 0.2181 0.9794 0.035 Uiso 1 1 calc R
H14C H -0.1101 0.1829 0.9011 0.035 Uiso 1 1 calc R
C15 C 0.02447(17) 0.14642(16) 0.92355(19) 0.0178(6) Uani 1 1 d .
C16 C -0.01052(19) 0.09545(18) 0.9739(2) 0.0238(7) Uani 1 1 d .
H16A H 0.0193 0.0583 0.9843 0.036 Uiso 1 1 calc R
H16B H -0.0507 0.0798 0.9463 0.036 Uiso 1 1 calc R
H16C H -0.0225 0.1158 1.0230 0.036 Uiso 1 1 calc R
C17 C 0.09098(17) 0.13539(16) 0.9022(2) 0.0178(6) Uani 1 1 d .
H17A H 0.1136 0.0964 0.9178 0.021 Uiso 1 1 calc R
C18 C 0.12308(16) 0.18370(16) 0.85706(18) 0.0149(6) Uani 1 1 d .
C19 C 0.12113(16) 0.06075(16) 0.70046(19) 0.0176(6) Uani 1 1 d .
H19A H 0.1085 0.1010 0.7238 0.021 Uiso 1 1 calc R
C20 C 0.11892(16) -0.04268(16) 0.66201(18) 0.0146(6) Uani 1 1 d .
C21 C 0.10562(16) -0.11018(17) 0.64626(19) 0.0171(6) Uani 1 1 d .
H21A H 0.0660 -0.1299 0.6631 0.021 Uiso 1 1 calc R
C22 C 0.15209(17) -0.14737(16) 0.60529(19) 0.0173(6) Uani 1 1 d .
C23 C 0.13802(18) -0.22056(17) 0.5874(2) 0.0222(7) Uani 1 1 d .
H23A H 0.0951 -0.2329 0.6082 0.033 Uiso 1 1 calc R
H23B H 0.1730 -0.2478 0.6115 0.033 Uiso 1 1 calc R
H23C H 0.1370 -0.2274 0.5310 0.033 Uiso 1 1 calc R
C24 C 0.21308(16) -0.11678(17) 0.57978(19) 0.0166(6) Uani 1 1 d .
C25 C 0.26375(18) -0.15740(18) 0.5350(2) 0.0217(7) Uani 1 1 d .
H25A H 0.3017 -0.1296 0.5228 0.032 Uiso 1 1 calc R
H25B H 0.2429 -0.1738 0.4867 0.032 Uiso 1 1 calc R
H25C H 0.2789 -0.1946 0.5670 0.032 Uiso 1 1 calc R
C26 C 0.22615(16) -0.04960(16) 0.59554(18) 0.0163(6) Uani 1 1 d .
H26A H 0.2657 -0.0295 0.5788 0.020 Uiso 1 1 calc R
C27 C 0.17858(16) -0.01261(16) 0.63709(18) 0.0149(6) Uani 1 1 d .
C28 C 0.37655(16) 0.17499(16) 0.70166(19) 0.0177(6) Uani 1 1 d .
H28A H 0.3911 0.1348 0.7245 0.021 Uiso 1 1 calc R
C29 C 0.37483(16) 0.27881(16) 0.66477(18) 0.0151(6) Uani 1 1 d .
C30 C 0.38613(16) 0.34705(16) 0.65071(19) 0.0168(6) Uani 1 1 d .
H30A H 0.4260 0.3675 0.6686 0.020 Uiso 1 1 calc R
C31 C 0.33690(17) 0.38364(16) 0.60975(19) 0.0172(6) Uani 1 1 d .
C32 C 0.34818(18) 0.45709(17) 0.5934(2) 0.0225(7) Uani 1 1 d .
H32A H 0.3915 0.4704 0.6151 0.034 Uiso 1 1 calc R
H32B H 0.3134 0.4830 0.6173 0.034 Uiso 1 1 calc R
H32C H 0.3468 0.4646 0.5372 0.034 Uiso 1 1 calc R
C33 C 0.27568(17) 0.35191(17) 0.58275(19) 0.0175(6) Uani 1 1 d .
C34 C 0.22247(18) 0.39200(18) 0.5379(2) 0.0225(7) Uani 1 1 d .
H34A H 0.1847 0.3635 0.5243 0.034 Uiso 1 1 calc R
H34B H 0.2412 0.4097 0.4904 0.034 Uiso 1 1 calc R
H34C H 0.2076 0.4283 0.5704 0.034 Uiso 1 1 calc R
C35 C 0.26462(16) 0.28426(17) 0.59724(19) 0.0173(6) Uani 1 1 d .
H35A H 0.2248 0.2635 0.5798 0.021 Uiso 1 1 calc R
C36 C 0.31478(16) 0.24821(16) 0.63870(18) 0.0147(6) Uani 1 1 d .
N1 N 0.18215(14) 0.55032(14) 0.67444(16) 0.0170(5) Uani 1 1 d .
N2 N 0.13191(14) 0.45344(14) 0.71057(16) 0.0165(5) Uani 1 1 d .
N3 N 0.13427(14) 0.28124(14) 0.79073(16) 0.0167(5) Uani 1 1 d .
N4 N 0.18780(13) 0.18496(14) 0.82661(16) 0.0160(5) Uani 1 1 d .
N5 N 0.17913(14) 0.05405(14) 0.66230(16) 0.0167(5) Uani 1 1 d .
N6 N 0.08264(14) 0.00562(14) 0.70270(16) 0.0169(5) Uani 1 1 d .
N7 N 0.31671(13) 0.18102(14) 0.66321(16) 0.0159(5) Uani 1 1 d .
N8 N 0.41417(14) 0.23122(14) 0.70479(16) 0.0169(5) Uani 1 1 d .

loop_
_atom_site_aniso_label
_atom_site_aniso_U_11
_atom_site_aniso_U_22
_atom_site_aniso_U_33
_atom_site_aniso_U_23
_atom_site_aniso_U_13
_atom_site_aniso_U_12
Cu1 0.0173(2) 0.0118(2) 0.0195(3) 0.00354(17) -0.00052(18) 0.00021(17)
Cu2 0.0132(3) 0.0157(3) 0.0195(3) 0.000 -0.0037(2) 0.000
Cu3 0.0134(3) 0.0155(3) 0.0200(3) 0.000 0.0023(2) 0.000
Cu4 0.0158(2) 0.0119(2) 0.0202(2) -0.00083(17) 0.00017(18) -0.00414(17)
Cu5 0.0139(2) 0.0138(2) 0.0199(2) -0.00019(17) -0.00087(18) 0.00394(17)
C1 0.0135(15) 0.0173(15) 0.0185(15) -0.0002(12) -0.0024(12) 0.0001(12)
C2 0.0135(14) 0.0132(15) 0.0171(14) -0.0023(12) -0.0001(11) -0.0020(11)
C3 0.0173(15) 0.0131(15) 0.0199(15) 0.0001(12) 0.0010(12) -0.0007(12)
C4 0.0200(16) 0.0142(15) 0.0160(15) -0.0012(12) 0.0002(12) 0.0006(12)
C5 0.0230(17) 0.0197(17) 0.0228(17) 0.0013(13) -0.0022(13) 0.0018(13)
C6 0.0133(15) 0.0174(16) 0.0185(15) -0.0010(12) -0.0002(11) -0.0028(12)
C7 0.0148(16) 0.0245(18) 0.0265(17) 0.0003(14) -0.0035(13) -0.0005(13)
C8 0.0166(15) 0.0149(15) 0.0185(15) -0.0007(12) 0.0005(12) -0.0035(12)
C9 0.0171(15) 0.0127(14) 0.0148(14) 0.0007(11) -0.0002(11) -0.0005(12)
C10 0.0146(15) 0.0184(16) 0.0180(15) 0.0008(12) 0.0012(12) 0.0002(12)
C11 0.0181(15) 0.0122(15) 0.0166(15) 0.0001(12) -0.0018(12) -0.0005(12)
C12 0.0157(15) 0.0151(15) 0.0214(15) -0.0018(12) -0.0013(12) 0.0033(12)
C13 0.0147(15) 0.0178(16) 0.0188(15) -0.0031(12) 0.0007(12) -0.0013(12)
C14 0.0164(16) 0.0227(17) 0.0307(18) -0.0032(14) 0.0024(13) -0.0004(13)
C15 0.0223(16) 0.0139(15) 0.0172(15) -0.0021(12) 0.0001(12) -0.0026(13)
C16 0.0258(18) 0.0207(17) 0.0249(17) 0.0027(14) 0.0031(14) -0.0022(14)
C17 0.0218(17) 0.0121(15) 0.0192(15) 0.0003(12) -0.0022(12) 0.0007(12)
C18 0.0131(14) 0.0138(15) 0.0175(15) -0.0014(12) -0.0018(11) 0.0021(12)
C19 0.0191(16) 0.0143(15) 0.0192(15) -0.0025(12) -0.0019(12) 0.0000(12)
C20 0.0151(15) 0.0139(15) 0.0148(14) 0.0006(11) -0.0007(11) 0.0018(12)
C21 0.0157(15) 0.0163(15) 0.0193(15) 0.0022(12) -0.0002(12) -0.0050(12)
C22 0.0217(16) 0.0126(15) 0.0173(15) 0.0010(12) -0.0020(12) -0.0011(12)
C23 0.0256(18) 0.0142(16) 0.0268(17) -0.0014(13) 0.0015(14) -0.0032(13)
C24 0.0167(15) 0.0176(15) 0.0153(15) 0.0005(12) -0.0019(12) 0.0015(12)
C25 0.0243(17) 0.0184(16) 0.0223(16) -0.0009(13) 0.0023(13) 0.0013(13)
C26 0.0145(15) 0.0172(15) 0.0173(15) 0.0013(12) -0.0001(12) -0.0009(12)
C27 0.0141(15) 0.0151(15) 0.0155(14) 0.0015(11) -0.0025(11) -0.0020(12)
C28 0.0180(16) 0.0142(15) 0.0208(16) 0.0003(12) 0.0006(12) 0.0000(12)
C29 0.0131(14) 0.0161(15) 0.0160(14) 0.0003(12) -0.0007(11) 0.0008(12)
C30 0.0159(15) 0.0156(15) 0.0187(15) -0.0026(12) 0.0001(12) -0.0043(12)
C31 0.0190(16) 0.0144(15) 0.0184(15) -0.0006(12) 0.0015(12) -0.0009(12)
C32 0.0241(17) 0.0160(16) 0.0273(18) 0.0016(13) 0.0006(14) 0.0003(13)
C33 0.0187(16) 0.0172(16) 0.0165(15) 0.0003(12) 0.0005(12) 0.0008(13)
C34 0.0225(17) 0.0252(18) 0.0195(16) 0.0019(13) -0.0030(13) 0.0024(14)
C35 0.0145(15) 0.0205(16) 0.0169(15) -0.0004(12) -0.0005(12) -0.0030(12)
C36 0.0139(15) 0.0146(15) 0.0155(14) -0.0014(12) 0.0009(11) -0.0022(12)
N1 0.0166(13) 0.0158(13) 0.0186(13) -0.0014(10) -0.0013(10) -0.0014(10)
N2 0.0159(13) 0.0165(13) 0.0170(13) 0.0007(10) -0.0017(10) 0.0000(10)
N3 0.0158(13) 0.0152(13) 0.0191(13) 0.0008(10) 0.0016(10) 0.0024(10)
N4 0.0119(12) 0.0176(13) 0.0185(13) -0.0002(10) -0.0003(10) 0.0040(10)
N5 0.0185(13) 0.0133(13) 0.0183(13) -0.0006(10) 0.0005(10) -0.0001(10)
N6 0.0159(13) 0.0150(13) 0.0199(13) -0.0015(10) 0.0001(10) -0.0008(10)
N7 0.0118(12) 0.0158(13) 0.0202(13) 0.0004(10) 0.0002(10) -0.0044(10)
N8 0.0150(13) 0.0160(13) 0.0194(13) 0.0019(10) -0.0025(10) -0.0007(10)

loop_
_atom_type_symbol
_atom_type_description
_atom_type_scat_dispersion_real
_atom_type_scat_dispersion_imag
_atom_type_scat_source
C C 0.0181 0.0091 'International Tables Vol C Tables 4.2.6.8 and 6.1.1.4'
H H 0.0000 0.0000 'International Tables Vol C Tables 4.2.6.8 and 6.1.1.4'
N N 0.0311 0.0180 'International Tables Vol C Tables 4.2.6.8 and 6.1.1.4'
O O 0.0492 0.0322 'International Tables Vol C Tables 4.2.6.8 and 6.1.1.4'
Cu Cu -1.9646 0.5888 'International Tables Vol C Tables 4.2.6.8 and 6.1.1.4'

loop_
_geom_angle_atom_site_label_1
_geom_angle_atom_site_label_2
_geom_angle_atom_site_label_3
_geom_angle
_geom_angle_site_symmetry_1
_geom_angle_site_symmetry_3
N3 Cu1 N2 174.09(12) . .
N8 Cu2 N8 174.76(18) . 2_656
N6 Cu3 N6 174.98(17) . 2_556
N7 Cu4 N5 177.50(12) . .
N7 Cu4 Cu5 88.21(9) . .
N5 Cu4 Cu5 89.31(9) . .
N1 Cu5 N4 178.66(12) 4_546 .
N1 Cu5 Cu4 89.18(9) 4_546 .
N4 Cu5 Cu4 89.50(8) . .
N2 C1 N1 115.2(3) . .
N2 C1 H1A 122.4 . .
N1 C1 H1A 122.4 . .
C3 C2 C9 121.1(3) . .
C3 C2 N1 130.7(3) . .
C9 C2 N1 108.2(3) . .
C2 C3 C4 118.6(3) . .
C2 C3 H3A 120.7 . .
C4 C3 H3A 120.7 . .
C3 C4 C6 120.1(3) . .
C3 C4 C5 119.7(3) . .
C6 C4 C5 120.2(3) . .
C4 C5 H5A 109.5 . .
C4 C5 H5B 109.5 . .
H5A C5 H5B 109.5 . .
C4 C5 H5C 109.5 . .
H5A C5 H5C 109.5 . .
H5B C5 H5C 109.5 . .
C8 C6 C4 120.9(3) . .
C8 C6 C7 119.2(3) . .
C4 C6 C7 119.8(3) . .
C6 C7 H7A 109.5 . .
C6 C7 H7B 109.5 . .
H7A C7 H7B 109.5 . .
C6 C7 H7C 109.5 . .
H7A C7 H7C 109.5 . .
H7B C7 H7C 109.5 . .
C6 C8 C9 118.5(3) . .
C6 C8 H8A 120.7 . .
C9 C8 H8A 120.7 . .
C8 C9 N2 131.4(3) . .
C8 C9 C2 120.7(3) . .
N2 C9 C2 107.8(3) . .
N4 C10 N3 114.8(3) . .
N4 C10 H10A 122.6 . .
N3 C10 H10A 122.6 . .
N3 C11 C18 107.8(3) . .
N3 C11 C12 131.8(3) . .
C18 C11 C12 120.4(3) . .
C13 C12 C11 119.0(3) . .
C13 C12 H12A 120.5 . .
C11 C12 H12A 120.5 . .
C12 C13 C15 120.8(3) . .
C12 C13 C14 119.7(3) . .
C15 C13 C14 119.6(3) . .
C13 C14 H14A 109.5 . .
C13 C14 H14B 109.5 . .
H14A C14 H14B 109.5 . .
C13 C14 H14C 109.5 . .
H14A C14 H14C 109.5 . .
H14B C14 H14C 109.5 . .
C17 C15 C13 119.9(3) . .
C17 C15 C16 119.6(3) . .
C13 C15 C16 120.4(3) . .
C15 C16 H16A 109.5 . .
C15 C16 H16B 109.5 . .
H16A C16 H16B 109.5 . .
C15 C16 H16C 109.5 . .
H16A C16 H16C 109.5 . .
H16B C16 H16C 109.5 . .
C18 C17 C15 118.9(3) . .
C18 C17 H17A 120.6 . .
C15 C17 H17A 120.6 . .
C17 C18 N4 130.8(3) . .
C17 C18 C11 121.1(3) . .
N4 C18 C11 108.2(3) . .
N5 C19 N6 115.4(3) . .
N5 C19 H19A 122.3 . .
N6 C19 H19A 122.3 . .
C21 C20 N6 131.5(3) . .
C21 C20 C27 120.8(3) . .
N6 C20 C27 107.7(3) . .
C22 C21 C20 119.2(3) . .
C22 C21 H21A 120.4 . .
C20 C21 H21A 120.4 . .
C21 C22 C24 120.1(3) . .
C21 C22 C23 119.7(3) . .
C24 C22 C23 120.2(3) . .
C22 C23 H23A 109.5 . .
C22 C23 H23B 109.5 . .
H23A C23 H23B 109.5 . .
C22 C23 H23C 109.5 . .
H23A C23 H23C 109.5 . .
H23B C23 H23C 109.5 . .
C26 C24 C22 120.5(3) . .
C26 C24 C25 119.4(3) . .
C22 C24 C25 120.1(3) . .
C24 C25 H25A 109.5 . .
C24 C25 H25B 109.5 . .
H25A C25 H25B 109.5 . .
C24 C25 H25C 109.5 . .
H25A C25 H25C 109.5 . .
H25B C25 H25C 109.5 . .
C27 C26 C24 118.7(3) . .
C27 C26 H26A 120.7 . .
C24 C26 H26A 120.7 . .
C26 C27 N5 130.9(3) . .
C26 C27 C20 120.7(3) . .
N5 C27 C20 108.4(3) . .
N7 C28 N8 115.1(3) . .
N7 C28 H28A 122.4 . .
N8 C28 H28A 122.4 . .
C36 C29 N8 108.3(3) . .
C36 C29 C30 120.7(3) . .
N8 C29 C30 131.0(3) . .
C31 C30 C29 118.9(3) . .
C31 C30 H30A 120.6 . .
C29 C30 H30A 120.6 . .
C30 C31 C33 120.2(3) . .
C30 C31 C32 119.8(3) . .
C33 C31 C32 120.0(3) . .
C31 C32 H32A 109.5 . .
C31 C32 H32B 109.5 . .
H32A C32 H32B 109.5 . .
C31 C32 H32C 109.5 . .
H32A C32 H32C 109.5 . .
H32B C32 H32C 109.5 . .
C35 C33 C31 120.7(3) . .
C35 C33 C34 119.5(3) . .
C31 C33 C34 119.9(3) . .
C33 C34 H34A 109.5 . .
C33 C34 H34B 109.5 . .
H34A C34 H34B 109.5 . .
C33 C34 H34C 109.5 . .
H34A C34 H34C 109.5 . .
H34B C34 H34C 109.5 . .
C36 C35 C33 118.3(3) . .
C36 C35 H35A 120.8 . .
C33 C35 H35A 120.8 . .
C29 C36 C35 121.3(3) . .
C29 C36 N7 108.0(3) . .
C35 C36 N7 130.7(3) . .
C1 N1 C2 104.0(3) . .
C1 N1 Cu5 126.5(2) . 4_556
C2 N1 Cu5 129.2(2) . 4_556
C1 N2 C9 104.7(3) . .
C1 N2 Cu1 123.8(2) . .
C9 N2 Cu1 131.2(2) . .
C10 N3 C11 104.8(3) . .
C10 N3 Cu1 123.1(2) . .
C11 N3 Cu1 131.8(2) . .
C10 N4 C18 104.4(3) . .
C10 N4 Cu5 126.3(2) . .
C18 N4 Cu5 129.0(2) . .
C19 N5 C27 104.0(3) . .
C19 N5 Cu4 125.4(2) . .
C27 N5 Cu4 129.8(2) . .
C19 N6 C20 104.5(3) . .
C19 N6 Cu3 124.1(2) . .
C20 N6 Cu3 131.3(2) . .
C28 N7 C36 104.2(3) . .
C28 N7 Cu4 125.9(2) . .
C36 N7 Cu4 129.1(2) . .
C28 N8 C29 104.4(3) . .
C28 N8 Cu2 123.8(2) . .
C29 N8 Cu2 131.8(2) . .

loop_
_geom_bond_atom_site_label_1
_geom_bond_atom_site_label_2
_geom_bond_distance
_geom_bond_site_symmetry_2
Cu1 N3 1.845(3) .
Cu1 N2 1.847(3) .
Cu2 N8 1.842(3) .
Cu2 N8 1.842(3) 2_656
Cu3 N6 1.842(3) .
Cu3 N6 1.842(3) 2_556
Cu4 N7 1.857(3) .
Cu4 N5 1.859(3) .
Cu4 Cu5 2.8177(7) .
Cu5 N1 1.857(3) 4_546
Cu5 N4 1.859(3) .
C1 N2 1.336(4) .
C1 N1 1.343(4) .
C1 H1A 0.9300 .
C2 C3 1.397(4) .
C2 C9 1.402(4) .
C2 N1 1.394(4) .
C3 C4 1.390(5) .
C3 H3A 0.9300 .
C4 C6 1.429(4) .
C4 C5 1.506(4) .
C5 H5A 0.9600 .
C5 H5B 0.9600 .
C5 H5C 0.9600 .
C6 C8 1.384(5) .
C6 C7 1.511(4) .
C7 H7A 0.9600 .
C7 H7B 0.9600 .
C7 H7C 0.9600 .
C8 C9 1.400(4) .
C8 H8A 0.9300 .
C9 N2 1.390(4) .
C10 N4 1.342(4) .
C10 N3 1.346(4) .
C10 H10A 0.9300 .
C11 N3 1.387(4) .
C11 C18 1.405(4) .
C11 C12 1.397(4) .
C12 C13 1.382(5) .
C12 H12A 0.9300 .
C13 C15 1.428(5) .
C13 C14 1.515(4) .
C14 H14A 0.9600 .
C14 H14B 0.9600 .
C14 H14C 0.9600 .
C15 C17 1.392(5) .
C15 C16 1.505(5) .
C16 H16A 0.9600 .
C16 H16B 0.9600 .
C16 H16C 0.9600 .
C17 C18 1.392(5) .
C17 H17A 0.9300 .
C18 N4 1.394(4) .
C19 N5 1.339(4) .
C19 N6 1.337(4) .
C19 H19A 0.9300 .
C20 C21 1.394(5) .
C20 N6 1.393(4) .
C20 C27 1.399(4) .
C21 C22 1.382(5) .
C21 H21A 0.9300 .
C22 C24 1.429(5) .
C22 C23 1.513(4) .
C23 H23A 0.9600 .
C23 H23B 0.9600 .
C23 H23C 0.9600 .
C24 C26 1.387(5) .
C24 C25 1.508(5) .
C25 H25A 0.9600 .
C25 H25B 0.9600 .
C25 H25C 0.9600 .
C26 C27 1.400(4) .
C26 H26A 0.9300 .
C27 N5 1.394(4) .
C28 N7 1.338(4) .
C28 N8 1.345(4) .
C28 H28A 0.9300 .
C29 C36 1.394(4) .
C29 N8 1.389(4) .
C29 C30 1.399(5) .
C30 C31 1.385(5) .
C30 H30A 0.9300 .
C31 C33 1.429(5) .
C31 C32 1.507(4) .
C32 H32A 0.9600 .
C32 H32B 0.9600 .
C32 H32C 0.9600 .
C33 C35 1.388(5) .
C33 C34 1.507(5) .
C34 H34A 0.9600 .
C34 H34B 0.9600 .
C34 H34C 0.9600 .
C35 C36 1.396(5) .
C35 H35A 0.9300 .
C36 N7 1.401(4) .
N1 Cu5 1.857(3) 4_556
